data_1547198
loop_
_publ_author_name
'Roy, Biswajit'
'Halder, Sudipta'
'Guha, Abhishek'
'Bandyopadhyay, Subhajit'

_publ_section_title
;
 Highly Selective Sub-ppm Naked-Eye Detection of Hydrazine with
 Conjugated-1,3-Diketo Probes: Imaging Hydrazine in Drosophila Larvae.
;
_journal_issue 19
_journal_name_full 'Analytical chemistry'
_journal_page_first 10625
_journal_page_last 10636
_journal_paper_doi 10.1021/acs.analchem.7b03503
_journal_volume 89
_journal_year 2017
_chemical_formula_sum 'C21 H21 N2 O1.5'
_chemical_formula_weight 325.41
_space_group_crystal_system orthorhombic
_space_group_IT_number 29
_space_group_name_Hall 'P 2c -2b'
_space_group_name_H-M_alt 'P b c 21'
_symmetry_space_group_name_Hall 'P 2c -2b'
_symmetry_space_group_name_H-M 'P b c 21'
_atom_sites_solution_hydrogens mixed
_atom_sites_solution_primary iterative
_audit_creation_date 2017-04-09
_audit_creation_method
;
Olex2 1.2
(compiled 2017.03.02 svn.r3394 for OlexSys, GUI svn.r5324)
;
_cell_angle_alpha 90
_cell_angle_beta 90
_cell_angle_gamma 90
_cell_formula_units_Z 16
_cell_length_a 11.0775(3)
_cell_length_b 16.5200(10)
_cell_length_c 37.7334(13)
_cell_measurement_reflns_used 5091
_cell_measurement_temperature 99.98(13)
_cell_measurement_theta_max 25.1970
_cell_measurement_theta_min 2.2650
_cell_volume 6905.2(5)
_computing_cell_refinement
;
CrysAlisPro, Agilent Technologies,
Version 1.171.37.33c (release 11-04-2014 CrysAlis171 .NET)
(compiled Apr 11 2014,15:12:41)
;
_computing_data_collection
;
CrysAlisPro, Agilent Technologies,
Version 1.171.37.33c (release 11-04-2014 CrysAlis171 .NET)
(compiled Apr 11 2014,15:12:41)
;
_computing_data_reduction
;
CrysAlisPro, Agilent Technologies,
Version 1.171.37.33c (release 11-04-2014 CrysAlis171 .NET)
(compiled Apr 11 2014,15:12:41)
;
_computing_molecular_graphics 'Olex2 (Dolomanov et al., 2009)'
_computing_publication_material 'Olex2 (Dolomanov et al., 2009)'
_computing_structure_refinement 'ShelXL (Sheldrick, 2015)'
_computing_structure_solution
;
Superflip (Palatinus & Chapuis, 2007;Palatinus & van der Lee, 2008;
Palatinus et al., 2012)
;
_diffrn_ambient_environment N~2~
_diffrn_ambient_temperature 99.98(13)
_diffrn_detector 'CCD plate'
_diffrn_detector_area_resol_mean 7.9580
_diffrn_detector_type Eos
_diffrn_measured_fraction_theta_full 0.998
_diffrn_measured_fraction_theta_max 0.998
_diffrn_measurement_details
;
#__ type_ start__ end____ width___ exp.time_
  1 omega  -50.00   69.00   1.0000  195.0000
omega____ theta____ kappa____ phi______ frames
    -       27.3512   19.0000  120.0000 119

#__ type_ start__ end____ width___ exp.time_
  2 omega   50.00  105.00   1.0000  195.0000
omega____ theta____ kappa____ phi______ frames
    -       27.3512  178.0000    0.0000 55
;
_diffrn_measurement_device 'four-circle diffractometer'
_diffrn_measurement_device_type 'SuperNova, Dual, Cu at zero, Eos'
_diffrn_measurement_method '\w scans'
_diffrn_orient_matrix_UB_11 0.0565604000
_diffrn_orient_matrix_UB_12 0.0199124000
_diffrn_orient_matrix_UB_13 0.0013251000
_diffrn_orient_matrix_UB_21 -0.0128586000
_diffrn_orient_matrix_UB_22 0.0101841000
_diffrn_orient_matrix_UB_23 0.0178705000
_diffrn_orient_matrix_UB_31 0.0271309000
_diffrn_orient_matrix_UB_32 -0.0366429000
_diffrn_orient_matrix_UB_33 0.0056832000
_diffrn_radiation_monochromator mirror
_diffrn_radiation_probe x-ray
_diffrn_radiation_type MoK\a
_diffrn_radiation_wavelength 0.71073
_diffrn_reflns_av_R_equivalents 0.0302
_diffrn_reflns_av_unetI/netI 0.0495
_diffrn_reflns_Laue_measured_fraction_full 0.998
_diffrn_reflns_Laue_measured_fraction_max 0.998
_diffrn_reflns_limit_h_max 9
_diffrn_reflns_limit_h_min -13
_diffrn_reflns_limit_k_max 8
_diffrn_reflns_limit_k_min -19
_diffrn_reflns_limit_l_max 21
_diffrn_reflns_limit_l_min -44
_diffrn_reflns_number 14831
_diffrn_reflns_point_group_measured_fraction_full 0.642
_diffrn_reflns_point_group_measured_fraction_max 0.642
_diffrn_reflns_theta_full 24.712
_diffrn_reflns_theta_max 24.712
_diffrn_reflns_theta_min 1.838
_diffrn_source 'SuperNova (Mo) X-ray Source'
_exptl_absorpt_coefficient_mu 0.079
_exptl_absorpt_correction_T_max 1.00000
_exptl_absorpt_correction_T_min 0.41882
_exptl_absorpt_correction_type multi-scan
_exptl_absorpt_process_details
;
CrysAlisPro, Agilent Technologies,
Version 1.171.37.33c (release 11-04-2014 CrysAlis171 .NET)
(compiled Apr 11 2014,15:12:41)
Empirical absorption correction using spherical harmonics,
 implemented in SCALE3 ABSPACK scaling algorithm.
;
_exptl_crystal_colour 'clear brownish yellow'
_exptl_crystal_colour_lustre clear
_exptl_crystal_colour_modifier brownish
_exptl_crystal_colour_primary yellow
_exptl_crystal_density_diffrn 1.252
_exptl_crystal_description block
_exptl_crystal_F_000 2772
_exptl_crystal_size_max 0.2568
_exptl_crystal_size_mid 0.2479
_exptl_crystal_size_min 0.1612
_refine_diff_density_max -0.784
_refine_diff_density_min -0.80
_refine_diff_density_rms 0.079
_refine_ls_abs_structure_details
;
 Flack x determined using 1059 quotients [(I+)-(I-)]/[(I+)+(I-)]
 (Parsons, Flack and Wagner, Acta Cryst. B69 (2013) 249-259).
;
_refine_ls_abs_structure_Flack -0.3(10)
_refine_ls_extinction_method none
_refine_ls_goodness_of_fit_ref 1.048
_refine_ls_hydrogen_treatment mixed
_refine_ls_matrix_type full
_refine_ls_number_parameters 358
_refine_ls_number_reflns 7552
_refine_ls_number_restraints 3
_refine_ls_restrained_S_all 1.048
_refine_ls_R_factor_all 0.0928
_refine_ls_R_factor_gt 0.0849
_refine_ls_shift/su_max 0.000
_refine_ls_shift/su_mean 0.000
_refine_ls_structure_factor_coef Fsqd
_refine_ls_weighting_details 'w=1/[\s^2^(Fo^2^)+(0.0530P)^2^+25.7980P] where P=(Fo^2^+2Fc^2^)/3'
_refine_ls_weighting_scheme calc
_refine_ls_wR_factor_gt 0.1840
_refine_ls_wR_factor_ref 0.1898
_reflns_Friedel_coverage 0.265
_reflns_Friedel_fraction_full 0.274
_reflns_Friedel_fraction_max 0.274
_reflns_number_gt 6807
_reflns_number_total 7552
_reflns_threshold_expression 'I > 2\s(I)'
_cod_data_source_file ac7b03503_si_004.cif
_cod_data_source_block br_45d
_cod_depositor_comments
;
Adding full bibliography for 1547198--1547200.cif.

2019-02-15
Z value and formula fixed to values more according to usual
chemical conventions.                 miguel
;
_cod_original_formula_sum 'C84 H84 N8 O6'
_cod_original_formula_weight 1301.6376
_cod_original_formula_moiety 'C84 H84 N8 O6'
_cod_original_formula_units_Z 4
_cod_database_code 1547198
_shelx_shelxl_version_number 2014/7
_chemical_oxdiff_formula 'C84 H84 N8 O6'
_shelx_space_group_comment
;
The symmetry employed for this shelxl refinement is uniquely defined
by the following loop, which should always be used as a source of
symmetry information in preference to the above space-group names.
They are only intended as comments.
;
_olex2_refinement_description
;
1. Fixed Uiso
 At 1.2 times of:
  All C(H) groups, All N(H) groups
 At 1.5 times of:
  All C(H,H,H) groups, All O(H,H) groups
2. Restrained distances
 O6-H6B
 0.85 with sigma of 0.02
 O6-H6A
 0.85 with sigma of 0.02
3. Uiso/Uaniso restraints and constraints
Uanis(C73) = Uanis(C74) = Uanis(C75) = Uanis(C76) = Uanis(C77) = Uanis(C64) =
Uanis(C65) = Uanis(C66) = Uanis(C67) = Uanis(C68) = Uanis(C69) = Uanis(C70) =
Uanis(C71) = Uanis(C72) = Uanis(C78) = Uanis(C79) = Uanis(C80) = Uanis(C83) =
Uanis(C84) = Uanis(C81) = Uanis(C82)
Uanis(C25) = Uanis(C24) = Uanis(C23) = Uanis(C22) = Uanis(C35) = Uanis(C34) =
Uanis(C33) = Uanis(C32) = Uanis(C31) = Uanis(C30) = Uanis(C29) = Uanis(C28) =
Uanis(C27) = Uanis(C26) = Uanis(C36) = Uanis(C37) = Uanis(C38) = Uanis(C41) =
Uanis(C42) = Uanis(C39) = Uanis(C40)
Uanis(C52) = Uanis(C53) = Uanis(C54) = Uanis(C55) = Uanis(C56) = Uanis(C43) =
Uanis(C44) = Uanis(C45) = Uanis(C46) = Uanis(C47) = Uanis(C48) = Uanis(C49) =
Uanis(C50) = Uanis(C51) = Uanis(C57) = Uanis(C58) = Uanis(C59) = Uanis(C60) =
Uanis(C61) = Uanis(C62) = Uanis(C63)
Uanis(C9) = Uanis(C10) = Uanis(C11) = Uanis(C12) = Uanis(C13) = Uanis(C14) =
Uanis(C1) = Uanis(C2) = Uanis(C3) = Uanis(C4) = Uanis(C5) = Uanis(C6) =
Uanis(C7) = Uanis(C8) = Uanis(C15) = Uanis(C17) = Uanis(C20) = Uanis(C21) =
Uanis(C18) = Uanis(C19) = Uanis(C16)
Uanis(N8) = Uanis(N7) = Uanis(N6) = Uanis(N5) = Uanis(N3) = Uanis(N4) =
Uanis(N2) = Uanis(N1)
Uanis(O3) = Uanis(O4) = Uanis(O1) = Uanis(O2) = Uanis(O6) = Uanis(O5)
4.a Free rotating group:
 O5(H5A,H5B)
4.b Ternary CH refined with riding coordinates:
 C78(H78), C57(H57), C36(H36), C15(H15)
4.c Aromatic/amide H refined with riding coordinates:
 N3(H3), N1(H1), N5(H5), C76(H76), C32(H32), C71(H71), C3(H3A), C22(H22),
 C67(H67), C45(H45), C11(H11), C46(H46), C31(H31), C55(H55), C72(H72), C51(H51),
  C4(H4), C25(H25), C29(H29), C64(H64), C34(H34), C23(H23), C52(H52), C74(H74),
 C24(H24), C8(H8), C66(H66), C50(H50), C1(H1A), C43(H43), C65(H65), C44(H44),
 C10(H10), C9(H9), C13(H13), C2(H2), C73(H73), C53(H53), C30(H30)
4.d Idealised Me refined as rotating group:
 C42(H42A,H42B,H42C), C40(H40A,H40B,H40C), C84(H84A,H84B,H84C), C63(H63A,H63B,
 H63C), C61(H61A,H61B,H61C), C79(H79A,H79B,H79C), C82(H82A,H82B,H82C), C19(H19A,
 H19B,H19C), C16(H16A,H16B,H16C), C21(H21A,H21B,H21C), C37(H37A,H37B,H37C),
 C58(H58A,H58B,H58C)
;
_olex2_date_sample_data_collection 1421134125.0
_olex2_submission_special_instructions 'No special instructions were received'

loop_
_space_group_symop_operation_xyz
'x, y, z'
'-x, -y, z+1/2'
'-x, y+1/2, z'
'x, -y+1/2, z+1/2'

loop_
_atom_site_label
_atom_site_type_symbol
_atom_site_fract_x
_atom_site_fract_y
_atom_site_fract_z
_atom_site_U_iso_or_equiv
_atom_site_adp_type
_atom_site_occupancy
_atom_site_site_symmetry_order
_atom_site_calc_flag
_atom_site_refinement_flags_posn
O4 O 0.0197(4) -0.5141(3) -0.72158(15) 0.0219(4) Uani 1 1 d .
O3 O -0.5513(5) -0.5459(3) -0.62116(13) 0.0219(4) Uani 1 1 d .
O2 O -0.4477(4) -0.7905(3) -0.43899(14) 0.0219(4) Uani 1 1 d .
N4 N -0.4746(6) -0.6885(4) -0.33818(16) 0.0169(4) Uani 1 1 d .
N3 N -0.4447(5) -0.6135(3) -0.34913(16) 0.0169(4) Uani 1 1 d .
H3 H -0.4517 -0.5708 -0.3363 0.020 Uiso 1 1 calc R
N1 N -0.2991(5) -0.3342(3) -0.29279(15) 0.0169(4) Uani 1 1 d .
H1 H -0.3598 -0.3096 -0.2835 0.020 Uiso 1 1 calc R
O1 O 0.0117(4) -0.2602(3) -0.34390(15) 0.0219(4) Uani 1 1 d .
N5 N -0.5553(5) -0.3702(3) -0.71188(16) 0.0169(4) Uani 1 1 d .
H5 H -0.5489 -0.3276 -0.7249 0.020 Uiso 1 1 calc R
N2 N -0.2884(5) -0.4156(3) -0.29447(15) 0.0169(4) Uani 1 1 d .
N7 N -0.2952(6) -0.5889(3) -0.76977(16) 0.0169(4) Uani 1 1 d .
N6 N -0.5248(6) -0.4457(4) -0.72277(16) 0.0169(4) Uani 1 1 d .
N8 N -0.2849(5) -0.6696(3) -0.76732(16) 0.0169(4) Uani 1 1 d .
C41 C -0.4499(7) -0.7380(4) -0.36520(19) 0.0206(4) Uani 1 1 d .
C17 C -0.1273(7) -0.3556(4) -0.31959(19) 0.0211(4) Uani 1 1 d .
C18 C -0.2035(7) -0.2962(4) -0.3073(2) 0.0211(4) Uani 1 1 d .
C26 C -0.4121(7) -0.6310(4) -0.47563(19) 0.0206(4) Uani 1 1 d .
C59 C -0.5926(7) -0.4497(4) -0.66671(19) 0.0210(4) Uani 1 1 d .
C78 C -0.0010(6) -0.5983(5) -0.7253(2) 0.0197(4) Uani 1 1 d .
H78 H 0.0616 -0.6199 -0.7411 0.024 Uiso 1 1 calc R
C6 C 0.0000(6) -0.3930(5) -0.3726(2) 0.0211(4) Uani 1 1 d .
C38 C -0.4048(7) -0.6935(4) -0.39426(19) 0.0206(4) Uani 1 1 d .
C5 C -0.0876(7) -0.3808(4) -0.3994(2) 0.0211(4) Uani 1 1 d .
C20 C -0.1830(7) -0.4284(4) -0.3108(2) 0.0211(4) Uani 1 1 d .
C7 C 0.0882(7) -0.4544(4) -0.3767(2) 0.0211(4) Uani 1 1 d .
C75 C 0.0830(6) -0.7607(4) -0.65636(19) 0.0197(4) Uani 1 1 d .
C68 C -0.0841(7) -0.6326(4) -0.66451(19) 0.0197(4) Uani 1 1 d .
C56 C -0.8206(7) -0.3800(4) -0.55960(19) 0.0210(4) Uani 1 1 d .
C80 C -0.1213(6) -0.6085(4) -0.7438(2) 0.0197(4) Uani 1 1 d .
C60 C -0.5965(7) -0.3696(4) -0.67850(19) 0.0210(4) Uani 1 1 d .
C48 C -0.6712(7) -0.4317(4) -0.60235(19) 0.0210(4) Uani 1 1 d .
C47 C -0.7915(7) -0.4300(4) -0.58974(19) 0.0210(4) Uani 1 1 d .
C62 C -0.5487(7) -0.4939(4) -0.6956(2) 0.0210(4) Uani 1 1 d .
C69 C 0.0041(6) -0.6460(5) -0.6907(2) 0.0197(4) Uani 1 1 d .
C76 C -0.0068(6) -0.7493(5) -0.6313(2) 0.0197(4) Uani 1 1 d .
H76 H -0.0128 -0.7847 -0.6122 0.024 Uiso 1 1 calc R
C33 C -0.1726(7) -0.6317(4) -0.50184(19) 0.0206(4) Uani 1 1 d .
C77 C -0.0889(6) -0.6850(4) -0.6343(2) 0.0197(4) Uani 1 1 d .
C81 C -0.2001(6) -0.5500(4) -0.75589(19) 0.0197(4) Uani 1 1 d .
C39 C -0.4025(7) -0.6135(4) -0.38268(19) 0.0206(4) Uani 1 1 d .
C32 C -0.0527(7) -0.6342(4) -0.51525(19) 0.0206(4) Uani 1 1 d .
H32 H -0.0331 -0.6035 -0.5351 0.025 Uiso 1 1 calc R
C71 C 0.1901(6) -0.7206(4) -0.7101(2) 0.0197(4) Uani 1 1 d .
H71 H 0.2001 -0.6862 -0.7294 0.024 Uiso 1 1 calc R
C3 C -0.2645(7) -0.3126(4) -0.42355(19) 0.0211(4) Uani 1 1 d .
H3A H -0.3251 -0.2741 -0.4211 0.025 Uiso 1 1 calc R
C22 C -0.4668(7) -0.5341(4) -0.5229(2) 0.0206(4) Uani 1 1 d .
H22 H -0.4434 -0.5016 -0.5418 0.025 Uiso 1 1 calc R
C12 C 0.0830(7) -0.5069(4) -0.4068(2) 0.0211(4) Uani 1 1 d .
C70 C 0.0908(6) -0.7063(4) -0.68627(19) 0.0197(4) Uani 1 1 d .
C57 C -0.6361(7) -0.4881(4) -0.63276(19) 0.0210(4) Uani 1 1 d .
H57 H -0.7093 -0.5184 -0.6389 0.025 Uiso 1 1 calc R
C67 C -0.1718(6) -0.5690(4) -0.66645(19) 0.0197(4) Uani 1 1 d .
H67 H -0.1679 -0.5324 -0.6851 0.024 Uiso 1 1 calc R
C54 C -0.6123(7) -0.3351(4) -0.55592(19) 0.0210(4) Uani 1 1 d .
C27 C -0.3231(7) -0.6785(4) -0.45831(19) 0.0206(4) Uani 1 1 d .
C35 C -0.3788(7) -0.5828(4) -0.50577(19) 0.0206(4) Uani 1 1 d .
C45 C -1.0023(7) -0.4716(5) -0.5903(2) 0.0210(4) Uani 1 1 d .
H45 H -1.0637 -0.5022 -0.6005 0.025 Uiso 1 1 calc R
C14 C -0.0881(7) -0.4325(4) -0.4303(2) 0.0211(4) Uani 1 1 d .
C28 C -0.2036(7) -0.6784(4) -0.47075(18) 0.0206(4) Uani 1 1 d .
C83 C -0.1790(6) -0.6828(4) -0.75163(19) 0.0197(4) Uani 1 1 d .
C42 C -0.4664(7) -0.8271(4) -0.3610(2) 0.0206(4) Uani 1 1 d .
H42A H -0.4717 -0.8402 -0.3363 0.031 Uiso 1 1 calc GR
H42B H -0.3989 -0.8550 -0.3713 0.031 Uiso 1 1 calc GR
H42C H -0.5393 -0.8436 -0.3727 0.031 Uiso 1 1 calc GR
C11 C 0.1688(7) -0.5714(4) -0.4097(2) 0.0211(4) Uani 1 1 d .
H11 H 0.1628 -0.6074 -0.4286 0.025 Uiso 1 1 calc R
C46 C -0.8905(7) -0.4756(4) -0.60470(19) 0.0210(4) Uani 1 1 d .
H46 H -0.8773 -0.5080 -0.6245 0.025 Uiso 1 1 calc R
C31 C 0.0331(8) -0.6802(4) -0.49984(19) 0.0206(4) Uani 1 1 d .
H31 H 0.1105 -0.6818 -0.5093 0.025 Uiso 1 1 calc R
C55 C -0.7314(7) -0.3342(4) -0.54391(19) 0.0210(4) Uani 1 1 d .
H55 H -0.7513 -0.3015 -0.5247 0.025 Uiso 1 1 calc R
C49 C -0.5815(7) -0.3850(4) -0.5854(2) 0.0210(4) Uani 1 1 d .
C72 C 0.2690(7) -0.7815(4) -0.70554(19) 0.0197(4) Uani 1 1 d .
H72 H 0.3327 -0.7873 -0.7214 0.024 Uiso 1 1 calc R
C40 C -0.3639(7) -0.5353(4) -0.39938(19) 0.0206(4) Uani 1 1 d .
H40A H -0.4267 -0.5160 -0.4147 0.031 Uiso 1 1 calc GR
H40B H -0.2916 -0.5439 -0.4129 0.031 Uiso 1 1 calc GR
H40C H -0.3488 -0.4959 -0.3812 0.031 Uiso 1 1 calc GR
C84 C -0.1374(7) -0.7669(4) -0.74494(19) 0.0197(4) Uani 1 1 d .
H84A H -0.2009 -0.8041 -0.7507 0.030 Uiso 1 1 calc GR
H84B H -0.1161 -0.7727 -0.7204 0.030 Uiso 1 1 calc GR
H84C H -0.0681 -0.7782 -0.7594 0.030 Uiso 1 1 calc GR
C51 C -0.3742(7) -0.3404(4) -0.57973(19) 0.0210(4) Uani 1 1 d .
H51 H -0.2951 -0.3411 -0.5880 0.025 Uiso 1 1 calc R
C4 C -0.1779(6) -0.3194(4) -0.3979(2) 0.0211(4) Uani 1 1 d .
H4 H -0.1780 -0.2832 -0.3790 0.025 Uiso 1 1 calc R
C25 C -0.5354(8) -0.6289(4) -0.46526(19) 0.0206(4) Uani 1 1 d .
H25 H -0.5605 -0.6603 -0.4462 0.025 Uiso 1 1 calc R
C36 C -0.3613(7) -0.7334(4) -0.42777(18) 0.0206(4) Uani 1 1 d .
H36 H -0.2893 -0.7644 -0.4212 0.025 Uiso 1 1 calc R
C29 C -0.1074(7) -0.7242(4) -0.45511(19) 0.0206(4) Uani 1 1 d .
H29 H -0.1235 -0.7533 -0.4346 0.025 Uiso 1 1 calc R
C63 C -0.5301(7) -0.5843(4) -0.6990(2) 0.0210(4) Uani 1 1 d .
H63A H -0.5061 -0.5971 -0.7227 0.032 Uiso 1 1 calc GR
H63B H -0.6042 -0.6118 -0.6935 0.032 Uiso 1 1 calc GR
H63C H -0.4684 -0.6014 -0.6827 0.032 Uiso 1 1 calc GR
C64 C -0.1813(6) -0.6729(4) -0.60840(19) 0.0197(4) Uani 1 1 d .
H64 H -0.1838 -0.7061 -0.5885 0.024 Uiso 1 1 calc R
C34 C -0.2610(7) -0.5845(4) -0.51787(19) 0.0206(4) Uani 1 1 d .
H34 H -0.2402 -0.5531 -0.5374 0.025 Uiso 1 1 calc R
C23 C -0.5832(7) -0.5337(4) -0.51257(19) 0.0206(4) Uani 1 1 d .
H23 H -0.6401 -0.5028 -0.5246 0.025 Uiso 1 1 calc R
C52 C -0.4035(7) -0.2925(4) -0.54975(19) 0.0210(4) Uani 1 1 d .
H52 H -0.3437 -0.2633 -0.5381 0.025 Uiso 1 1 calc R
C74 C 0.1656(6) -0.8268(4) -0.65395(19) 0.0197(4) Uani 1 1 d .
H74 H 0.1561 -0.8642 -0.6357 0.024 Uiso 1 1 calc R
C61 C -0.6347(7) -0.2926(4) -0.6616(2) 0.0210(4) Uani 1 1 d .
H61A H -0.5743 -0.2755 -0.6449 0.032 Uiso 1 1 calc GR
H61B H -0.7099 -0.3007 -0.6494 0.032 Uiso 1 1 calc GR
H61C H -0.6447 -0.2517 -0.6794 0.032 Uiso 1 1 calc GR
C24 C -0.6177(7) -0.5821(4) -0.48256(19) 0.0206(4) Uani 1 1 d .
H24 H -0.6974 -0.5814 -0.4748 0.025 Uiso 1 1 calc R
C8 C 0.1852(6) -0.4663(4) -0.3527(2) 0.0211(4) Uani 1 1 d .
H8 H 0.1923 -0.4319 -0.3333 0.025 Uiso 1 1 calc R
C79 C 0.1405(6) -0.4967(4) -0.7120(2) 0.0197(4) Uani 1 1 d .
H79A H 0.1933 -0.5115 -0.7311 0.030 Uiso 1 1 calc GR
H79B H 0.1616 -0.5268 -0.6912 0.030 Uiso 1 1 calc GR
H79C H 0.1484 -0.4398 -0.7073 0.030 Uiso 1 1 calc GR
C66 C -0.2598(6) -0.5605(4) -0.64203(19) 0.0197(4) Uani 1 1 d .
H66 H -0.3170 -0.5197 -0.6446 0.024 Uiso 1 1 calc R
C50 C -0.4576(7) -0.3846(4) -0.5964(2) 0.0210(4) Uani 1 1 d .
H50 H -0.4346 -0.4161 -0.6157 0.025 Uiso 1 1 calc R
C82 C -0.1952(7) -0.4595(4) -0.75712(19) 0.0197(4) Uani 1 1 d .
H82A H -0.1414 -0.4427 -0.7756 0.030 Uiso 1 1 calc GR
H82B H -0.1667 -0.4392 -0.7348 0.030 Uiso 1 1 calc GR
H82C H -0.2745 -0.4385 -0.7617 0.030 Uiso 1 1 calc GR
C1 C -0.1772(6) -0.4207(4) -0.4568(2) 0.0211(4) Uani 1 1 d .
H1A H -0.1762 -0.4534 -0.4769 0.025 Uiso 1 1 calc R
C43 C -0.9403(7) -0.3798(4) -0.5461(2) 0.0210(4) Uani 1 1 d .
H43 H -0.9576 -0.3482 -0.5264 0.025 Uiso 1 1 calc R
C65 C -0.2661(7) -0.6133(4) -0.61234(19) 0.0197(4) Uani 1 1 d .
H65 H -0.3274 -0.6073 -0.5957 0.024 Uiso 1 1 calc R
C15 C -0.0079(6) -0.3449(5) -0.3376(2) 0.0211(4) Uani 1 1 d .
H15 H 0.0555 -0.3645 -0.3217 0.025 Uiso 1 1 calc R
C44 C -1.0298(8) -0.4237(4) -0.56085(19) 0.0210(4) Uani 1 1 d .
H44 H -1.1077 -0.4222 -0.5517 0.025 Uiso 1 1 calc R
C10 C 0.2579(7) -0.5811(4) -0.3859(2) 0.0211(4) Uani 1 1 d .
H10 H 0.3125 -0.6234 -0.3883 0.025 Uiso 1 1 calc R
C9 C 0.2681(7) -0.5263(4) -0.3569(2) 0.0211(4) Uani 1 1 d .
H9 H 0.3316 -0.5314 -0.3410 0.025 Uiso 1 1 calc R
C13 C -0.0052(6) -0.4943(5) -0.4323(2) 0.0211(4) Uani 1 1 d .
H13 H -0.0083 -0.5291 -0.4517 0.025 Uiso 1 1 calc R
C19 C -0.2013(7) -0.2063(4) -0.3074(2) 0.0211(4) Uani 1 1 d .
H19A H -0.2756 -0.1861 -0.2977 0.032 Uiso 1 1 calc GR
H19B H -0.1920 -0.1871 -0.3312 0.032 Uiso 1 1 calc GR
H19C H -0.1350 -0.1876 -0.2932 0.032 Uiso 1 1 calc GR
C2 C -0.2630(7) -0.3635(4) -0.45381(19) 0.0211(4) Uani 1 1 d .
H2 H -0.3210 -0.3574 -0.4714 0.025 Uiso 1 1 calc R
C73 C 0.2570(6) -0.8370(4) -0.67716(19) 0.0197(4) Uani 1 1 d .
H73 H 0.3111 -0.8796 -0.6746 0.024 Uiso 1 1 calc R
C53 C -0.5195(7) -0.2896(4) -0.5381(2) 0.0210(4) Uani 1 1 d .
H53 H -0.5390 -0.2579 -0.5186 0.025 Uiso 1 1 calc R
C16 C 0.1357(6) -0.2428(4) -0.3508(2) 0.0211(4) Uani 1 1 d .
H16A H 0.1657 -0.2793 -0.3685 0.032 Uiso 1 1 calc GR
H16B H 0.1814 -0.2493 -0.3293 0.032 Uiso 1 1 calc GR
H16C H 0.1433 -0.1881 -0.3591 0.032 Uiso 1 1 calc GR
C21 C -0.1403(7) -0.5136(4) -0.3170(2) 0.0211(4) Uani 1 1 d .
H21A H -0.1870 -0.5502 -0.3027 0.032 Uiso 1 1 calc GR
H21B H -0.0567 -0.5179 -0.3106 0.032 Uiso 1 1 calc GR
H21C H -0.1500 -0.5272 -0.3416 0.032 Uiso 1 1 calc GR
C30 C 0.0047(7) -0.7271(5) -0.4686(2) 0.0206(4) Uani 1 1 d .
H30 H 0.0636 -0.7590 -0.4579 0.025 Uiso 1 1 calc R
C37 C -0.3945(7) -0.8651(4) -0.45079(18) 0.0206(4) Uani 1 1 d .
H37A H -0.3381 -0.8542 -0.4695 0.031 Uiso 1 1 calc GR
H37B H -0.4567 -0.9005 -0.4594 0.031 Uiso 1 1 calc GR
H37C H -0.3532 -0.8905 -0.4314 0.031 Uiso 1 1 calc GR
C58 C -0.6061(7) -0.6133(4) -0.60382(19) 0.0210(4) Uani 1 1 d .
H58A H -0.6603 -0.6399 -0.6199 0.032 Uiso 1 1 calc GR
H58B H -0.6502 -0.5948 -0.5835 0.032 Uiso 1 1 calc GR
H58C H -0.5446 -0.6507 -0.5964 0.032 Uiso 1 1 calc GR
O5 O -0.5052(4) -0.2581(4) -0.76825(17) 0.0219(4) Uani 1 1 d .
H5A H -0.5006 -0.2804 -0.7885 0.033 Uiso 1 1 d G
H5B H -0.5685 -0.2290 -0.7673 0.033 Uiso 1 1 d G
O6 O -0.5013(5) -0.4976(4) -0.79294(17) 0.0219(4) Uani 1 1 d D
H7 H -0.367(6) -0.565(4) -0.7783(19) 0.013(17) Uiso 1 1 d .
H6A H -0.568(5) -0.522(5) -0.791(3) 0.05(3) Uiso 1 1 d D
H6B H -0.493(14) -0.468(9) -0.775(3) 0.13(6) Uiso 1 1 d D

loop_
_atom_site_aniso_label
_atom_site_aniso_U_11
_atom_site_aniso_U_22
_atom_site_aniso_U_33
_atom_site_aniso_U_23
_atom_site_aniso_U_13
_atom_site_aniso_U_12
O4 0.0329(9) 0.0185(9) 0.0143(8) -0.0001(9) 0.0014(9) -0.0019(8)
O3 0.0329(9) 0.0185(9) 0.0143(8) -0.0001(9) 0.0014(9) -0.0019(8)
O2 0.0329(9) 0.0185(9) 0.0143(8) -0.0001(9) 0.0014(9) -0.0019(8)
N4 0.0292(9) 0.0136(8) 0.0080(8) -0.0015(10) 0.0003(8) 0.0016(8)
N3 0.0292(9) 0.0136(8) 0.0080(8) -0.0015(10) 0.0003(8) 0.0016(8)
N1 0.0292(9) 0.0136(8) 0.0080(8) -0.0015(10) 0.0003(8) 0.0016(8)
O1 0.0329(9) 0.0185(9) 0.0143(8) -0.0001(9) 0.0014(9) -0.0019(8)
N5 0.0292(9) 0.0136(8) 0.0080(8) -0.0015(10) 0.0003(8) 0.0016(8)
N2 0.0292(9) 0.0136(8) 0.0080(8) -0.0015(10) 0.0003(8) 0.0016(8)
N7 0.0292(9) 0.0136(8) 0.0080(8) -0.0015(10) 0.0003(8) 0.0016(8)
N6 0.0292(9) 0.0136(8) 0.0080(8) -0.0015(10) 0.0003(8) 0.0016(8)
N8 0.0292(9) 0.0136(8) 0.0080(8) -0.0015(10) 0.0003(8) 0.0016(8)
C41 0.0367(9) 0.0172(8) 0.0080(8) -0.0002(7) 0.0001(7) -0.0015(7)
C17 0.0306(9) 0.0194(9) 0.0134(8) -0.0011(7) 0.0019(7) -0.0019(6)
C18 0.0306(9) 0.0194(9) 0.0134(8) -0.0011(7) 0.0019(7) -0.0019(6)
C26 0.0367(9) 0.0172(8) 0.0080(8) -0.0002(7) 0.0001(7) -0.0015(7)
C59 0.0348(9) 0.0181(8) 0.0102(8) 0.0022(7) 0.0005(7) 0.0023(7)
C78 0.0289(8) 0.0182(8) 0.0120(8) 0.0013(7) -0.0016(7) -0.0025(6)
C6 0.0306(9) 0.0194(9) 0.0134(8) -0.0011(7) 0.0019(7) -0.0019(6)
C38 0.0367(9) 0.0172(8) 0.0080(8) -0.0002(7) 0.0001(7) -0.0015(7)
C5 0.0306(9) 0.0194(9) 0.0134(8) -0.0011(7) 0.0019(7) -0.0019(6)
C20 0.0306(9) 0.0194(9) 0.0134(8) -0.0011(7) 0.0019(7) -0.0019(6)
C7 0.0306(9) 0.0194(9) 0.0134(8) -0.0011(7) 0.0019(7) -0.0019(6)
C75 0.0289(8) 0.0182(8) 0.0120(8) 0.0013(7) -0.0016(7) -0.0025(6)
C68 0.0289(8) 0.0182(8) 0.0120(8) 0.0013(7) -0.0016(7) -0.0025(6)
C56 0.0348(9) 0.0181(8) 0.0102(8) 0.0022(7) 0.0005(7) 0.0023(7)
C80 0.0289(8) 0.0182(8) 0.0120(8) 0.0013(7) -0.0016(7) -0.0025(6)
C60 0.0348(9) 0.0181(8) 0.0102(8) 0.0022(7) 0.0005(7) 0.0023(7)
C48 0.0348(9) 0.0181(8) 0.0102(8) 0.0022(7) 0.0005(7) 0.0023(7)
C47 0.0348(9) 0.0181(8) 0.0102(8) 0.0022(7) 0.0005(7) 0.0023(7)
C62 0.0348(9) 0.0181(8) 0.0102(8) 0.0022(7) 0.0005(7) 0.0023(7)
C69 0.0289(8) 0.0182(8) 0.0120(8) 0.0013(7) -0.0016(7) -0.0025(6)
C76 0.0289(8) 0.0182(8) 0.0120(8) 0.0013(7) -0.0016(7) -0.0025(6)
C33 0.0367(9) 0.0172(8) 0.0080(8) -0.0002(7) 0.0001(7) -0.0015(7)
C77 0.0289(8) 0.0182(8) 0.0120(8) 0.0013(7) -0.0016(7) -0.0025(6)
C81 0.0289(8) 0.0182(8) 0.0120(8) 0.0013(7) -0.0016(7) -0.0025(6)
C39 0.0367(9) 0.0172(8) 0.0080(8) -0.0002(7) 0.0001(7) -0.0015(7)
C32 0.0367(9) 0.0172(8) 0.0080(8) -0.0002(7) 0.0001(7) -0.0015(7)
C71 0.0289(8) 0.0182(8) 0.0120(8) 0.0013(7) -0.0016(7) -0.0025(6)
C3 0.0306(9) 0.0194(9) 0.0134(8) -0.0011(7) 0.0019(7) -0.0019(6)
C22 0.0367(9) 0.0172(8) 0.0080(8) -0.0002(7) 0.0001(7) -0.0015(7)
C12 0.0306(9) 0.0194(9) 0.0134(8) -0.0011(7) 0.0019(7) -0.0019(6)
C70 0.0289(8) 0.0182(8) 0.0120(8) 0.0013(7) -0.0016(7) -0.0025(6)
C57 0.0348(9) 0.0181(8) 0.0102(8) 0.0022(7) 0.0005(7) 0.0023(7)
C67 0.0289(8) 0.0182(8) 0.0120(8) 0.0013(7) -0.0016(7) -0.0025(6)
C54 0.0348(9) 0.0181(8) 0.0102(8) 0.0022(7) 0.0005(7) 0.0023(7)
C27 0.0367(9) 0.0172(8) 0.0080(8) -0.0002(7) 0.0001(7) -0.0015(7)
C35 0.0367(9) 0.0172(8) 0.0080(8) -0.0002(7) 0.0001(7) -0.0015(7)
C45 0.0348(9) 0.0181(8) 0.0102(8) 0.0022(7) 0.0005(7) 0.0023(7)
C14 0.0306(9) 0.0194(9) 0.0134(8) -0.0011(7) 0.0019(7) -0.0019(6)
C28 0.0367(9) 0.0172(8) 0.0080(8) -0.0002(7) 0.0001(7) -0.0015(7)
C83 0.0289(8) 0.0182(8) 0.0120(8) 0.0013(7) -0.0016(7) -0.0025(6)
C42 0.0367(9) 0.0172(8) 0.0080(8) -0.0002(7) 0.0001(7) -0.0015(7)
C11 0.0306(9) 0.0194(9) 0.0134(8) -0.0011(7) 0.0019(7) -0.0019(6)
C46 0.0348(9) 0.0181(8) 0.0102(8) 0.0022(7) 0.0005(7) 0.0023(7)
C31 0.0367(9) 0.0172(8) 0.0080(8) -0.0002(7) 0.0001(7) -0.0015(7)
C55 0.0348(9) 0.0181(8) 0.0102(8) 0.0022(7) 0.0005(7) 0.0023(7)
C49 0.0348(9) 0.0181(8) 0.0102(8) 0.0022(7) 0.0005(7) 0.0023(7)
C72 0.0289(8) 0.0182(8) 0.0120(8) 0.0013(7) -0.0016(7) -0.0025(6)
C40 0.0367(9) 0.0172(8) 0.0080(8) -0.0002(7) 0.0001(7) -0.0015(7)
C84 0.0289(8) 0.0182(8) 0.0120(8) 0.0013(7) -0.0016(7) -0.0025(6)
C51 0.0348(9) 0.0181(8) 0.0102(8) 0.0022(7) 0.0005(7) 0.0023(7)
C4 0.0306(9) 0.0194(9) 0.0134(8) -0.0011(7) 0.0019(7) -0.0019(6)
C25 0.0367(9) 0.0172(8) 0.0080(8) -0.0002(7) 0.0001(7) -0.0015(7)
C36 0.0367(9) 0.0172(8) 0.0080(8) -0.0002(7) 0.0001(7) -0.0015(7)
C29 0.0367(9) 0.0172(8) 0.0080(8) -0.0002(7) 0.0001(7) -0.0015(7)
C63 0.0348(9) 0.0181(8) 0.0102(8) 0.0022(7) 0.0005(7) 0.0023(7)
C64 0.0289(8) 0.0182(8) 0.0120(8) 0.0013(7) -0.0016(7) -0.0025(6)
C34 0.0367(9) 0.0172(8) 0.0080(8) -0.0002(7) 0.0001(7) -0.0015(7)
C23 0.0367(9) 0.0172(8) 0.0080(8) -0.0002(7) 0.0001(7) -0.0015(7)
C52 0.0348(9) 0.0181(8) 0.0102(8) 0.0022(7) 0.0005(7) 0.0023(7)
C74 0.0289(8) 0.0182(8) 0.0120(8) 0.0013(7) -0.0016(7) -0.0025(6)
C61 0.0348(9) 0.0181(8) 0.0102(8) 0.0022(7) 0.0005(7) 0.0023(7)
C24 0.0367(9) 0.0172(8) 0.0080(8) -0.0002(7) 0.0001(7) -0.0015(7)
C8 0.0306(9) 0.0194(9) 0.0134(8) -0.0011(7) 0.0019(7) -0.0019(6)
C79 0.0289(8) 0.0182(8) 0.0120(8) 0.0013(7) -0.0016(7) -0.0025(6)
C66 0.0289(8) 0.0182(8) 0.0120(8) 0.0013(7) -0.0016(7) -0.0025(6)
C50 0.0348(9) 0.0181(8) 0.0102(8) 0.0022(7) 0.0005(7) 0.0023(7)
C82 0.0289(8) 0.0182(8) 0.0120(8) 0.0013(7) -0.0016(7) -0.0025(6)
C1 0.0306(9) 0.0194(9) 0.0134(8) -0.0011(7) 0.0019(7) -0.0019(6)
C43 0.0348(9) 0.0181(8) 0.0102(8) 0.0022(7) 0.0005(7) 0.0023(7)
C65 0.0289(8) 0.0182(8) 0.0120(8) 0.0013(7) -0.0016(7) -0.0025(6)
C15 0.0306(9) 0.0194(9) 0.0134(8) -0.0011(7) 0.0019(7) -0.0019(6)
C44 0.0348(9) 0.0181(8) 0.0102(8) 0.0022(7) 0.0005(7) 0.0023(7)
C10 0.0306(9) 0.0194(9) 0.0134(8) -0.0011(7) 0.0019(7) -0.0019(6)
C9 0.0306(9) 0.0194(9) 0.0134(8) -0.0011(7) 0.0019(7) -0.0019(6)
C13 0.0306(9) 0.0194(9) 0.0134(8) -0.0011(7) 0.0019(7) -0.0019(6)
C19 0.0306(9) 0.0194(9) 0.0134(8) -0.0011(7) 0.0019(7) -0.0019(6)
C2 0.0306(9) 0.0194(9) 0.0134(8) -0.0011(7) 0.0019(7) -0.0019(6)
C73 0.0289(8) 0.0182(8) 0.0120(8) 0.0013(7) -0.0016(7) -0.0025(6)
C53 0.0348(9) 0.0181(8) 0.0102(8) 0.0022(7) 0.0005(7) 0.0023(7)
C16 0.0306(9) 0.0194(9) 0.0134(8) -0.0011(7) 0.0019(7) -0.0019(6)
C21 0.0306(9) 0.0194(9) 0.0134(8) -0.0011(7) 0.0019(7) -0.0019(6)
C30 0.0367(9) 0.0172(8) 0.0080(8) -0.0002(7) 0.0001(7) -0.0015(7)
C37 0.0367(9) 0.0172(8) 0.0080(8) -0.0002(7) 0.0001(7) -0.0015(7)
C58 0.0348(9) 0.0181(8) 0.0102(8) 0.0022(7) 0.0005(7) 0.0023(7)
O5 0.0329(9) 0.0185(9) 0.0143(8) -0.0001(9) 0.0014(9) -0.0019(8)
O6 0.0329(9) 0.0185(9) 0.0143(8) -0.0001(9) 0.0014(9) -0.0019(8)

loop_
_atom_type_symbol
_atom_type_description
_atom_type_scat_dispersion_real
_atom_type_scat_dispersion_imag
_atom_type_scat_source
C C 0.0033 0.0016 'International Tables Vol C Tables 4.2.6.8 and 6.1.1.4'
H H 0.0000 0.0000 'International Tables Vol C Tables 4.2.6.8 and 6.1.1.4'
N N 0.0061 0.0033 'International Tables Vol C Tables 4.2.6.8 and 6.1.1.4'
O O 0.0106 0.0060 'International Tables Vol C Tables 4.2.6.8 and 6.1.1.4'

loop_
_geom_angle_atom_site_label_1
_geom_angle_atom_site_label_2
_geom_angle_atom_site_label_3
_geom_angle
C79 O4 C78 112.2(5)
C57 O3 C58 112.8(5)
C36 O2 C37 112.9(5)
C41 N4 N3 106.2(6)
N4 N3 C39 111.9(6)
C18 N1 N2 112.0(6)
C16 O1 C15 111.8(5)
C60 N5 N6 112.1(6)
C20 N2 N1 104.9(6)
N8 N7 C81 112.5(6)
C62 N6 N5 105.6(6)
C83 N8 N7 105.6(6)
N4 C41 C38 110.3(6)
N4 C41 C42 119.9(6)
C38 C41 C42 129.8(7)
C18 C17 C20 105.4(6)
C18 C17 C15 127.6(7)
C20 C17 C15 127.0(7)
N1 C18 C17 106.7(6)
N1 C18 C19 118.6(6)
C17 C18 C19 134.7(7)
C27 C26 C35 119.5(7)
C27 C26 C25 123.6(7)
C25 C26 C35 116.9(7)
C60 C59 C62 105.0(6)
C60 C59 C57 131.3(7)
C62 C59 C57 123.5(6)
O4 C78 C80 107.4(6)
O4 C78 C69 114.6(7)
C80 C78 C69 111.6(6)
C5 C6 C15 119.9(7)
C7 C6 C5 119.7(8)
C7 C6 C15 120.1(7)
C41 C38 C36 122.5(6)
C39 C38 C41 104.9(6)
C39 C38 C36 132.3(7)
C6 C5 C14 119.6(7)
C6 C5 C4 123.5(7)
C4 C5 C14 116.8(7)
N2 C20 C17 111.0(6)
N2 C20 C21 119.7(6)
C17 C20 C21 129.3(7)
C6 C7 C12 119.6(7)
C6 C7 C8 123.5(7)
C8 C7 C12 117.0(6)
C76 C75 C70 119.4(7)
C76 C75 C74 121.4(7)
C74 C75 C70 119.2(7)
C69 C68 C77 119.4(7)
C69 C68 C67 123.3(7)
C77 C68 C67 117.3(7)
C55 C56 C47 119.5(7)
C55 C56 C43 120.9(7)
C43 C56 C47 119.6(7)
C81 C80 C78 129.1(7)
C81 C80 C83 104.6(6)
C83 C80 C78 126.3(7)
N5 C60 C59 106.4(6)
N5 C60 C61 120.5(6)
C59 C60 C61 133.1(7)
C47 C48 C57 120.2(7)
C49 C48 C47 120.0(7)
C49 C48 C57 119.6(7)
C56 C47 C46 115.9(7)
C48 C47 C56 119.2(7)
C48 C47 C46 125.0(7)
N6 C62 C59 110.9(6)
N6 C62 C63 120.1(7)
C59 C62 C63 129.0(7)
C68 C69 C78 119.6(7)
C70 C69 C78 119.9(7)
C70 C69 C68 120.3(8)
C75 C76 C77 120.8(8)
C32 C33 C28 119.7(7)
C34 C33 C32 121.3(7)
C34 C33 C28 119.0(7)
C76 C77 C68 119.9(7)
C76 C77 C64 120.8(7)
C64 C77 C68 119.2(6)
N7 C81 C80 106.9(6)
N7 C81 C82 119.7(6)
C80 C81 C82 133.4(7)
N3 C39 C38 106.7(6)
N3 C39 C40 119.6(6)
C38 C39 C40 133.7(7)
C31 C32 C33 121.4(7)
C72 C71 C70 122.6(7)
C4 C3 C2 120.9(7)
C23 C22 C35 121.9(7)
C7 C12 C11 119.1(7)
C13 C12 C7 119.3(7)
C13 C12 C11 121.6(7)
C69 C70 C75 119.9(7)
C69 C70 C71 124.6(7)
C71 C70 C75 115.5(6)
O3 C57 C59 109.6(6)
O3 C57 C48 110.4(6)
C59 C57 C48 117.5(6)
C66 C67 C68 122.1(7)
C55 C54 C49 119.1(7)
C55 C54 C53 121.2(7)
C49 C54 C53 119.7(7)
C26 C27 C36 118.9(7)
C28 C27 C26 120.0(7)
C28 C27 C36 121.0(7)
C22 C35 C26 119.9(7)
C34 C35 C26 119.5(7)
C34 C35 C22 120.7(7)
C46 C45 C44 123.1(8)
C1 C14 C5 119.3(7)
C13 C14 C5 118.9(7)
C13 C14 C1 121.7(7)
C27 C28 C33 119.7(7)
C27 C28 C29 124.2(7)
C29 C28 C33 116.0(7)
N8 C83 C80 110.4(6)
N8 C83 C84 120.2(6)
C80 C83 C84 129.4(7)
C10 C11 C12 121.6(7)
C45 C46 C47 120.8(7)
C32 C31 C30 120.0(8)
C56 C55 C54 122.2(7)
C48 C49 C54 120.0(7)
C48 C49 C50 123.1(7)
C54 C49 C50 116.9(7)
C71 C72 C73 121.4(7)
C50 C51 C52 121.6(7)
C3 C4 C5 121.4(7)
C24 C25 C26 121.7(7)
O2 C36 C38 109.2(6)
O2 C36 C27 111.1(6)
C38 C36 C27 117.6(6)
C30 C29 C28 123.4(7)
C65 C64 C77 121.1(7)
C35 C34 C33 122.2(7)
C22 C23 C24 118.7(7)
C53 C52 C51 119.6(7)
C73 C74 C75 122.3(7)
C25 C24 C23 121.0(7)
C9 C8 C7 122.4(7)
C67 C66 C65 120.7(7)
C51 C50 C49 121.9(7)
C2 C1 C14 121.9(7)
C44 C43 C56 122.5(7)
C64 C65 C66 119.5(7)
O1 C15 C17 108.9(6)
O1 C15 C6 110.6(7)
C17 C15 C6 112.2(6)
C43 C44 C45 118.2(8)
C11 C10 C9 119.7(7)
C8 C9 C10 120.0(7)
C14 C13 C12 122.7(8)
C1 C2 C3 119.5(7)
C74 C73 C72 118.7(7)
C52 C53 C54 120.4(7)
C29 C30 C31 119.4(7)

loop_
_geom_bond_atom_site_label_1
_geom_bond_atom_site_label_2
_geom_bond_distance
O4 C78 1.416(10)
O4 C79 1.416(9)
O3 C57 1.409(9)
O3 C58 1.428(8)
O2 C36 1.409(9)
O2 C37 1.437(8)
N4 N3 1.347(8)
N4 C41 1.335(9)
N3 C39 1.349(9)
N1 N2 1.350(7)
N1 C18 1.348(9)
O1 C15 1.436(10)
O1 C16 1.427(8)
N5 N6 1.356(8)
N5 C60 1.340(9)
N2 C20 1.338(9)
N7 N8 1.340(8)
N7 C81 1.341(9)
N6 C62 1.326(9)
N8 C83 1.331(9)
C41 C38 1.412(10)
C41 C42 1.492(10)
C17 C18 1.374(10)
C17 C20 1.392(10)
C17 C15 1.498(10)
C18 C19 1.486(10)
C26 C27 1.420(11)
C26 C35 1.436(10)
C26 C25 1.421(11)
C59 C60 1.397(10)
C59 C62 1.400(10)
C59 C57 1.509(10)
C78 C80 1.512(10)
C78 C69 1.526(12)
C6 C5 1.417(11)
C6 C7 1.417(11)
C6 C15 1.543(12)
C38 C39 1.392(10)
C38 C36 1.505(10)
C5 C14 1.443(10)
C5 C4 1.426(10)
C20 C21 1.503(10)
C7 C12 1.429(10)
C7 C8 1.420(10)
C75 C76 1.386(11)
C75 C70 1.445(10)
C75 C74 1.427(10)
C68 C69 1.408(11)
C68 C77 1.431(10)
C68 C67 1.433(10)
C56 C47 1.442(10)
C56 C55 1.379(11)
C56 C43 1.420(11)
C80 C81 1.381(10)
C80 C83 1.415(10)
C60 C61 1.485(10)
C48 C47 1.416(11)
C48 C57 1.529(10)
C48 C49 1.410(11)
C47 C46 1.446(11)
C62 C63 1.512(10)
C69 C70 1.394(11)
C76 C77 1.404(11)
C33 C32 1.422(11)
C33 C28 1.445(10)
C33 C34 1.389(10)
C77 C64 1.430(10)
C81 C82 1.497(10)
C39 C40 1.499(10)
C32 C31 1.348(11)
C71 C70 1.441(10)
C71 C72 1.343(10)
C3 C4 1.367(10)
C3 C2 1.418(10)
C22 C35 1.419(11)
C22 C23 1.347(11)
C12 C11 1.432(10)
C12 C13 1.389(11)
C67 C66 1.349(10)
C54 C55 1.396(11)
C54 C49 1.427(10)
C54 C53 1.440(11)
C27 C28 1.404(11)
C27 C36 1.526(10)
C35 C34 1.383(11)
C45 C46 1.354(10)
C45 C44 1.397(11)
C14 C1 1.420(10)
C14 C13 1.376(11)
C28 C29 1.434(11)
C83 C84 1.485(10)
C11 C10 1.345(11)
C31 C30 1.444(10)
C49 C50 1.434(11)
C72 C73 1.416(10)
C51 C52 1.419(10)
C51 C50 1.335(11)
C25 C24 1.362(11)
C29 C30 1.343(10)
C64 C65 1.370(10)
C23 C24 1.438(10)
C52 C53 1.358(10)
C74 C73 1.350(10)
C8 C9 1.361(10)
C66 C65 1.421(10)
C1 C2 1.345(10)
C43 C44 1.349(11)
C10 C9 1.423(10)
